data_4504305
loop_
_publ_author_name
'Tian, Zhengfang'
'Lin, Jianguo'
'Su, Yang'
'Wen, Lili'
'Liu, Yangmei'
'Zhu, Huizhen'
'Meng, Qing-Jin'

_publ_section_title
;
 Flexible Ligand, Structural, and Topological Diversity:&#x00A0; Isomerism
 in Zn(NO3)2Coordination Polymers
;
_journal_issue 9
_journal_name_full 'Crystal Growth &amp; Design'
_journal_page_first 1863
_journal_paper_doi 10.1021/cg070274z
_journal_volume 7
_journal_year 2007
_chemical_formula_moiety '2(C22 H18 N4 O4 Zn), 2(C15 H11 N2 O4 Zn), 0.5(H4 O2)'
_chemical_formula_sum 'C74 H60 N12 O17 Zn4'
_chemical_formula_weight 1650.82
_chemical_name_systematic
; 
 ? 
;
_space_group_IT_number 2
_symmetry_cell_setting triclinic
_symmetry_space_group_name_Hall '-P 1'
_symmetry_space_group_name_H-M 'P -1'
_atom_sites_solution_hydrogens geom
_atom_sites_solution_primary direct
_atom_sites_solution_secondary difmap
_audit_creation_method SHELXL-97
_cell_angle_alpha 76.777(2)
_cell_angle_beta 87.428(3)
_cell_angle_gamma 68.209(2)
_cell_formula_units_Z 1
_cell_length_a 9.5840(10)
_cell_length_b 12.5631(14)
_cell_length_c 16.8097(18)
_cell_measurement_reflns_used 981
_cell_measurement_temperature 291(2)
_cell_measurement_theta_max 17.74
_cell_measurement_theta_min 2.41
_cell_volume 1827.7(3)
_computing_cell_refinement 'Bruker SMART'
_computing_data_collection 'Bruker SMART'
_computing_data_reduction 'Bruker SAINT'
_computing_molecular_graphics 'Bruker SHELXTL'
_computing_publication_material 'Bruker SHELXTL'
_computing_structure_refinement 'Bruker SHELXTL'
_computing_structure_solution 'Bruker SHELXTL'
_diffrn_ambient_temperature 291(2)
_diffrn_measured_fraction_theta_full 0.978
_diffrn_measured_fraction_theta_max 0.978
_diffrn_measurement_device_type 'Bruker Smart Apex CCD area detector'
_diffrn_measurement_method 'phi and omega scans'
_diffrn_radiation_monochromator graphite
_diffrn_radiation_source 'sealed tube'
_diffrn_radiation_type MoK\a
_diffrn_radiation_wavelength 0.71073
_diffrn_reflns_av_R_equivalents 0.0272
_diffrn_reflns_av_sigmaI/netI 0.0704
_diffrn_reflns_limit_h_max 11
_diffrn_reflns_limit_h_min -11
_diffrn_reflns_limit_k_max 15
_diffrn_reflns_limit_k_min -14
_diffrn_reflns_limit_l_max 18
_diffrn_reflns_limit_l_min -20
_diffrn_reflns_number 9981
_diffrn_reflns_theta_full 26.00
_diffrn_reflns_theta_max 26.00
_diffrn_reflns_theta_min 1.79
_exptl_absorpt_coefficient_mu 1.374
_exptl_absorpt_correction_T_max 0.72
_exptl_absorpt_correction_T_min 0.66
_exptl_absorpt_correction_type multi-scan
_exptl_absorpt_process_details 'SADABS, Bruker(2000)'
_exptl_crystal_colour colorless
_exptl_crystal_density_diffrn 1.500
_exptl_crystal_density_method 'not measured'
_exptl_crystal_description block
_exptl_crystal_F_000 844
_exptl_crystal_size_max 0.32
_exptl_crystal_size_mid 0.26
_exptl_crystal_size_min 0.24
_refine_diff_density_max 0.330
_refine_diff_density_min -0.709
_refine_diff_density_rms 0.075
_refine_ls_extinction_method none
_refine_ls_goodness_of_fit_ref 1.085
_refine_ls_hydrogen_treatment constr
_refine_ls_matrix_type full
_refine_ls_number_parameters 514
_refine_ls_number_reflns 7029
_refine_ls_number_restraints 0
_refine_ls_restrained_S_all 1.085
_refine_ls_R_factor_all 0.0975
_refine_ls_R_factor_gt 0.0633
_refine_ls_shift/su_max 0.000
_refine_ls_shift/su_mean 0.000
_refine_ls_structure_factor_coef Fsqd
_refine_ls_weighting_details 'calc w=1/[\s^2^(Fo^2^)+(0.05P)^2^+1.55P] where P=(Fo^2^+2Fc^2^)/3'
_refine_ls_weighting_scheme calc
_refine_ls_wR_factor_gt 0.1223
_refine_ls_wR_factor_ref 0.1290
_reflns_number_gt 4903
_reflns_number_total 7029
_reflns_threshold_expression >2sigma(I)
_cod_data_source_file cg070274zsi20070320_113258.cif
_cod_data_source_block 111
_cod_depositor_comments
;
The following automatic conversions were performed:

'_symmetry_cell_setting' value 'Triclinic' changed to 'triclinic'
according to /home/saulius/struct/CIF-dictionaries/cif_core.dic
dictionary named 'cif_core.dic' version 2.4.1 from 2010-06-29.

Automatic conversion script
Id: cif_fix_values 1715 2011-07-08 13:25:40Z adriana 
;
_cod_original_sg_symbol_H-M 'P-1   '
_cod_database_code 4504305

loop_
_symmetry_equiv_pos_as_xyz
'x, y, z'
'-x, -y, -z'

loop_
_atom_site_label
_atom_site_type_symbol
_atom_site_fract_x
_atom_site_fract_y
_atom_site_fract_z
_atom_site_U_iso_or_equiv
_atom_site_adp_type
_atom_site_occupancy
_atom_site_symmetry_multiplicity
_atom_site_calc_flag
_atom_site_refinement_flags
C1 C 0.5965(5) 0.2155(4) 0.2588(3) 0.0430(11) Uani 1 1 d .
H1 H 0.6479 0.1624 0.2272 0.052 Uiso 1 1 calc R
C2 C 0.4532(6) 0.2376(4) 0.2837(3) 0.0463(11) Uani 1 1 d .
H2 H 0.3916 0.1987 0.2750 0.056 Uiso 1 1 calc R
C3 C 0.5372(6) 0.3469(4) 0.3270(3) 0.0507(12) Uani 1 1 d .
H3 H 0.5423 0.4016 0.3546 0.061 Uiso 1 1 calc R
C4 C 0.2681(5) 0.3912(4) 0.3508(3) 0.0445(11) Uani 1 1 d .
H4A H 0.1981 0.3544 0.3436 0.053 Uiso 1 1 calc R
H4B H 0.2799 0.3838 0.4090 0.053 Uiso 1 1 calc R
C5 C 0.1993(5) 0.5164(4) 0.3120(3) 0.0470(12) Uani 1 1 d .
C6 C 0.0787(6) 0.5598(4) 0.2527(3) 0.0495(12) Uani 1 1 d .
H6 H 0.0455 0.5058 0.2381 0.059 Uiso 1 1 calc R
C7 C 0.0103(6) 0.6731(4) 0.2168(3) 0.0561(14) Uani 1 1 d .
H7 H -0.0652 0.6976 0.1763 0.067 Uiso 1 1 calc R
C8 C 0.0558(6) 0.7539(5) 0.2422(3) 0.0522(13) Uani 1 1 d .
H8 H 0.0047 0.8339 0.2209 0.063 Uiso 1 1 calc R
C9 C 0.1734(5) 0.7188(4) 0.2976(3) 0.0456(12) Uani 1 1 d .
C10 C 0.2404(5) 0.5967(4) 0.3334(3) 0.0422(11) Uani 1 1 d .
H10 H 0.3165 0.5714 0.3736 0.051 Uiso 1 1 calc R
C11 C 0.2372(5) 0.7999(4) 0.3257(3) 0.0461(12) Uani 1 1 d .
H11A H 0.2961 0.7587 0.3765 0.055 Uiso 1 1 calc R
H11B H 0.3031 0.8210 0.2849 0.055 Uiso 1 1 calc R
C12 C 0.0829(7) 1.0163(5) 0.2971(4) 0.0613(15) Uani 1 1 d .
H12 H 0.1352 1.0388 0.2527 0.074 Uiso 1 1 calc R
C13 C 0.0086(6) 0.9192(5) 0.3966(3) 0.0570(14) Uani 1 1 d .
H13 H -0.0036 0.8573 0.4350 0.068 Uiso 1 1 calc R
C14 C -0.0706(5) 1.0276(4) 0.3904(3) 0.0503(13) Uani 1 1 d .
H14 H -0.1444 1.0575 0.4260 0.060 Uiso 1 1 calc R
C15 C 0.8620(6) 0.4151(4) 0.3899(3) 0.0490(12) Uani 1 1 d .
C16 C 0.9325(5) 0.4601(4) 0.4477(3) 0.0368(10) Uani 1 1 d .
C17 C 1.0377(6) 0.3829(4) 0.5079(3) 0.0434(11) Uani 1 1 d .
H17 H 1.0655 0.3024 0.5128 0.052 Uiso 1 1 calc R
C18 C 1.1032(6) 0.4217(4) 0.5613(3) 0.0475(12) Uani 1 1 d .
H18 H 1.1708 0.3679 0.6029 0.057 Uiso 1 1 calc R
C19 C 1.0092(6) 0.3236(5) 0.1470(3) 0.0540(13) Uani 1 1 d .
C20 C 1.0068(6) 0.4125(4) 0.0720(3) 0.0432(11) Uani 1 1 d .
C21 C 0.8941(6) 0.5248(5) 0.0599(3) 0.0622(16) Uani 1 1 d .
H21 H 0.8174 0.5420 0.0963 0.075 Uiso 1 1 calc R
C22 C 0.8998(7) 0.6103(5) -0.0082(3) 0.0634(16) Uani 1 1 d .
H22 H 0.8363 0.6879 -0.0107 0.076 Uiso 1 1 calc R
C23 C 0.5753(6) 0.6934(4) 0.2146(3) 0.0490(12) Uani 1 1 d .
H23 H 0.6459 0.6679 0.2578 0.059 Uiso 1 1 calc R
C24 C 0.5293(6) 0.6230(4) 0.1825(3) 0.0467(11) Uani 1 1 d .
H24 H 0.5624 0.5413 0.1978 0.056 Uiso 1 1 calc R
C25 C 0.4156(6) 0.8058(4) 0.1190(3) 0.0516(14) Uani 1 1 d .
H25 H 0.3553 0.8728 0.0816 0.062 Uiso 1 1 calc R
C26 C 0.3140(5) 0.6654(4) 0.0726(3) 0.0482(12) Uani 1 1 d .
H26A H 0.2662 0.6184 0.1076 0.058 Uiso 1 1 d R
H26B H 0.2393 0.7340 0.0397 0.058 Uiso 1 1 d R
C27 C 0.429(8) 0.592(6) 0.026(4) 0.039(9) Uani 0.50 1 d P
C28 C 0.4768(12) 0.4756(9) 0.0199(6) 0.045(2) Uani 0.50 1 d P
H28A H 0.4375 0.4252 0.0580 0.054 Uiso 0.50 1 d PR
C29 C 0.576(8) 0.430(6) -0.033(4) 0.052(15) Uani 0.50 1 d P
C30 C 0.6376(11) 0.5060(9) -0.0914(6) 0.047(2) Uani 0.50 1 d P
H30A H 0.7085 0.4746 -0.1302 0.057 Uiso 0.50 1 d PR
C31 C 0.5935(10) 0.6207(8) -0.0887(5) 0.037(2) Uani 0.50 1 d P
H31A H 0.6331 0.6710 -0.1267 0.045 Uiso 0.50 1 d PR
C32 C 0.4877(10) 0.6685(8) -0.0332(5) 0.041(2) Uani 0.50 1 d P
H32A H 0.4562 0.7503 -0.0325 0.049 Uiso 0.50 1 d PR
C33 C 0.5402(7) 0.9332(5) 0.3450(3) 0.0627(15) Uani 1 1 d .
C34 C 0.5165(6) 0.9668(4) 0.4251(3) 0.0463(12) Uani 1 1 d .
C35 C 0.3885(6) 1.0563(4) 0.4392(3) 0.0590(15) Uani 1 1 d .
H35 H 0.3130 1.0972 0.3984 0.071 Uiso 1 1 calc R
C36 C 0.3733(7) 1.0851(4) 0.5153(3) 0.0637(17) Uani 1 1 d .
H36 H 0.2839 1.1421 0.5255 0.076 Uiso 1 1 calc R
C37 C 0.7471(6) 0.9547(5) 0.0770(3) 0.0474(12) Uani 1 1 d .
C38 C 0.8772(5) 0.9795(4) 0.0392(3) 0.0452(12) Uani 1 1 d .
C39 C 0.9384(6) 1.0488(5) 0.0633(3) 0.0522(13) Uani 1 1 d .
H39 H 0.8987 1.0817 0.1074 0.063 Uiso 1 1 calc R
C40 C 1.0533(6) 1.0717(4) 0.0264(3) 0.0461(11) Uani 1 1 d .
H40 H 1.0887 1.1224 0.0441 0.055 Uiso 1 1 calc R
N1 N 0.6501(4) 0.2842(3) 0.2880(2) 0.0364(8) Uani 1 1 d .
N2 N 0.4182(4) 0.3219(3) 0.3214(2) 0.0417(9) Uani 1 1 d .
N3 N 0.1157(4) 0.9067(3) 0.3377(2) 0.0403(9) Uani 1 1 d .
N4 N -0.0324(5) 1.0904(4) 0.3264(2) 0.0534(11) Uani 1 1 d .
N5 N 0.5044(5) 0.8061(3) 0.1753(2) 0.0425(9) Uani 1 1 d .
N6 N 0.4222(4) 0.6974(3) 0.1217(2) 0.0490(11) Uani 1 1 d .
O1 O 0.9443(3) 0.3096(3) 0.38244(19) 0.0410(7) Uani 1 1 d .
O2 O 0.7427(4) 0.4769(3) 0.3579(2) 0.0514(9) Uani 1 1 d .
O3 O 0.8975(4) 0.3525(3) 0.1904(2) 0.0583(10) Uani 1 1 d .
O4 O 1.1196(4) 0.2288(3) 0.1624(2) 0.0654(11) Uani 1 1 d .
O5 O 0.4378(4) 0.9877(3) 0.2916(2) 0.0501(8) Uani 1 1 d .
O6 O 0.6479(4) 0.8518(3) 0.3341(2) 0.0490(9) Uani 1 1 d .
O7 O 0.7149(4) 0.9753(3) 0.14724(19) 0.0424(7) Uani 1 1 d .
O8 O 0.6714(4) 0.9179(3) 0.0393(2) 0.0457(8) Uani 1 1 d .
O9 O 0.4656(8) 0.3909(7) 0.5409(4) 0.0604(19) Uani 0.50 1 d P
H9D H 0.4863 0.3661 0.4972 0.073 Uiso 0.50 1 d PR
H9B H 0.4034 0.4617 0.5297 0.073 Uiso 0.50 1 d PR
Zn1 Zn 0.86999(6) 0.26355(5) 0.29541(3) 0.04109(16) Uani 1 1 d .
Zn2 Zn 0.53509(6) 0.94943(5) 0.18813(3) 0.04017(16) Uani 1 1 d .

loop_
_atom_site_aniso_label
_atom_site_aniso_U_11
_atom_site_aniso_U_22
_atom_site_aniso_U_33
_atom_site_aniso_U_23
_atom_site_aniso_U_13
_atom_site_aniso_U_12
C1 0.035(2) 0.046(3) 0.048(3) -0.015(2) 0.018(2) -0.014(2)
C2 0.046(3) 0.046(3) 0.046(3) -0.011(2) 0.018(2) -0.017(2)
C3 0.044(3) 0.045(3) 0.062(3) -0.011(2) 0.016(2) -0.018(2)
C4 0.047(3) 0.044(3) 0.041(3) -0.015(2) 0.016(2) -0.014(2)
C5 0.033(2) 0.049(3) 0.060(3) -0.014(2) 0.010(2) -0.015(2)
C6 0.060(3) 0.046(3) 0.040(3) -0.013(2) 0.011(2) -0.016(2)
C7 0.055(3) 0.045(3) 0.057(3) 0.011(2) -0.021(3) -0.017(2)
C8 0.045(3) 0.048(3) 0.041(3) 0.017(2) -0.015(2) -0.006(2)
C9 0.040(3) 0.040(2) 0.038(3) -0.003(2) 0.012(2) 0.002(2)
C10 0.029(2) 0.038(2) 0.050(3) -0.013(2) 0.007(2) -0.0008(19)
C11 0.049(3) 0.036(2) 0.044(3) -0.012(2) 0.017(2) -0.005(2)
C12 0.066(4) 0.043(3) 0.061(4) 0.003(3) 0.010(3) -0.014(3)
C13 0.044(3) 0.068(3) 0.043(3) 0.009(2) 0.019(2) -0.017(3)
C14 0.041(3) 0.041(3) 0.041(3) 0.002(2) 0.017(2) 0.008(2)
C15 0.041(3) 0.048(3) 0.054(3) -0.010(2) 0.016(2) -0.013(2)
C16 0.038(2) 0.040(2) 0.033(2) -0.0110(19) -0.0013(19) -0.0133(19)
C17 0.061(3) 0.033(2) 0.041(3) -0.012(2) 0.009(2) -0.022(2)
C18 0.051(3) 0.044(3) 0.043(3) -0.014(2) 0.005(2) -0.011(2)
C19 0.058(3) 0.047(3) 0.043(3) -0.005(2) -0.003(2) -0.007(2)
C20 0.055(3) 0.038(2) 0.037(2) -0.0053(19) 0.006(2) -0.020(2)
C21 0.054(3) 0.056(3) 0.051(3) 0.002(3) 0.015(3) -0.002(3)
C22 0.072(4) 0.039(3) 0.053(3) -0.002(2) 0.016(3) 0.004(3)
C23 0.043(3) 0.050(3) 0.044(3) -0.010(2) 0.000(2) -0.005(2)
C24 0.050(3) 0.046(3) 0.043(3) -0.011(2) 0.000(2) -0.016(2)
C25 0.049(3) 0.046(3) 0.038(3) -0.014(2) -0.020(2) 0.013(2)
C26 0.044(3) 0.047(3) 0.048(3) -0.016(2) -0.017(2) -0.006(2)
C27 0.037(15) 0.04(2) 0.040(15) -0.028(18) 0.002(13) -0.010(16)
C28 0.042(6) 0.039(6) 0.050(7) -0.003(5) -0.018(5) -0.011(4)
C29 0.04(2) 0.04(2) 0.048(14) -0.015(12) -0.015(14) 0.013(15)
C30 0.042(5) 0.055(6) 0.053(6) -0.018(5) 0.023(4) -0.026(5)
C31 0.045(5) 0.037(5) 0.030(4) -0.011(4) 0.010(4) -0.015(4)
C32 0.040(5) 0.042(5) 0.035(5) 0.012(4) -0.011(4) -0.019(4)
C33 0.067(4) 0.064(4) 0.044(3) -0.013(3) 0.014(3) -0.011(3)
C34 0.057(3) 0.041(3) 0.029(2) -0.0109(19) -0.004(2) -0.002(2)
C35 0.054(3) 0.044(3) 0.052(3) -0.015(2) -0.014(2) 0.016(2)
C36 0.066(4) 0.040(3) 0.057(3) -0.018(2) -0.010(3) 0.017(3)
C37 0.042(3) 0.054(3) 0.037(3) -0.018(2) 0.004(2) -0.004(2)
C38 0.035(2) 0.058(3) 0.030(2) -0.003(2) -0.0093(19) -0.005(2)
C39 0.044(3) 0.054(3) 0.048(3) -0.011(2) 0.003(2) -0.007(2)
C40 0.047(3) 0.044(3) 0.046(3) -0.016(2) 0.004(2) -0.013(2)
N1 0.0284(18) 0.042(2) 0.040(2) -0.0093(17) 0.0077(15) -0.0152(16)
N2 0.036(2) 0.047(2) 0.039(2) -0.0108(18) 0.0170(16) -0.0128(18)
N3 0.045(2) 0.035(2) 0.040(2) -0.0122(17) 0.0165(17) -0.0127(17)
N4 0.056(3) 0.040(2) 0.043(2) -0.0050(18) 0.014(2) 0.0010(19)
N5 0.053(2) 0.032(2) 0.039(2) -0.0133(17) -0.0009(18) -0.0097(17)
N6 0.037(2) 0.039(2) 0.048(2) -0.0190(18) -0.0180(18) 0.0192(17)
O1 0.0403(18) 0.0376(17) 0.0464(18) -0.0115(14) -0.0049(14) -0.0141(14)
O2 0.051(2) 0.055(2) 0.0473(19) -0.0179(16) -0.0185(16) -0.0117(17)
O3 0.050(2) 0.053(2) 0.049(2) 0.0031(17) 0.0113(17) -0.0041(17)
O4 0.065(2) 0.049(2) 0.048(2) 0.0083(17) 0.0178(18) 0.0049(18)
O5 0.046(2) 0.052(2) 0.0418(19) -0.0077(16) 0.0014(16) -0.0075(16)
O6 0.0419(19) 0.0424(18) 0.0416(18) -0.0152(15) -0.0157(14) 0.0133(15)
O7 0.0450(19) 0.0384(17) 0.0394(18) -0.0101(14) 0.0064(14) -0.0104(14)
O8 0.056(2) 0.0382(17) 0.0424(18) -0.0149(14) 0.0096(15) -0.0142(15)
O9 0.061(5) 0.066(5) 0.051(4) -0.016(4) 0.007(4) -0.018(4)
Zn1 0.0386(3) 0.0395(3) 0.0392(3) -0.0065(2) 0.0091(2) -0.0100(2)
Zn2 0.0420(3) 0.0372(3) 0.0390(3) -0.0144(2) 0.0057(2) -0.0092(2)

loop_
_atom_type_symbol
_atom_type_description
_atom_type_scat_dispersion_real
_atom_type_scat_dispersion_imag
_atom_type_scat_source
C C 0.0033 0.0016 'International Tables Vol C Tables 4.2.6.8 and 6.1.1.4'
H H 0.0000 0.0000 'International Tables Vol C Tables 4.2.6.8 and 6.1.1.4'
N N 0.0061 0.0033 'International Tables Vol C Tables 4.2.6.8 and 6.1.1.4'
O O 0.0106 0.0060 'International Tables Vol C Tables 4.2.6.8 and 6.1.1.4'
Zn Zn 0.2839 1.4301 'International Tables Vol C Tables 4.2.6.8 and 6.1.1.4'

loop_
_geom_angle_atom_site_label_1
_geom_angle_atom_site_label_2
_geom_angle_atom_site_label_3
_geom_angle
_geom_angle_site_symmetry_1
_geom_angle_site_symmetry_3
N1 C1 C2 107.7(4) . .
N1 C1 H1 126.2 . .
C2 C1 H1 126.2 . .
N2 C2 C1 108.0(5) . .
N2 C2 H2 126.0 . .
C1 C2 H2 126.0 . .
N2 C3 N1 111.2(5) . .
N2 C3 H3 124.4 . .
N1 C3 H3 124.4 . .
C5 C4 N2 117.6(4) . .
C5 C4 H4A 107.9 . .
N2 C4 H4A 107.9 . .
C5 C4 H4B 107.9 . .
N2 C4 H4B 107.9 . .
H4A C4 H4B 107.2 . .
C10 C5 C6 116.2(5) . .
C10 C5 C4 122.1(5) . .
C6 C5 C4 121.6(5) . .
C7 C6 C5 124.0(5) . .
C7 C6 H6 118.0 . .
C5 C6 H6 118.0 . .
C6 C7 C8 117.5(5) . .
C6 C7 H7 121.2 . .
C8 C7 H7 121.2 . .
C9 C8 C7 121.9(5) . .
C9 C8 H8 119.0 . .
C7 C8 H8 119.0 . .
C8 C9 C10 117.1(5) . .
C8 C9 C11 125.8(4) . .
C10 C9 C11 117.1(4) . .
C5 C10 C9 123.1(5) . .
C5 C10 H10 118.5 . .
C9 C10 H10 118.5 . .
N3 C11 C9 110.6(4) . .
N3 C11 H11A 109.5 . .
C9 C11 H11A 109.5 . .
N3 C11 H11B 109.5 . .
C9 C11 H11B 109.5 . .
H11A C11 H11B 108.1 . .
N3 C12 N4 112.3(5) . .
N3 C12 H12 123.8 . .
N4 C12 H12 123.8 . .
C14 C13 N3 110.0(4) . .
C14 C13 H13 125.0 . .
N3 C13 H13 125.0 . .
C13 C14 N4 109.4(4) . .
C13 C14 H14 125.3 . .
N4 C14 H14 125.3 . .
O2 C15 O1 127.9(5) . .
O2 C15 C16 118.7(4) . .
O1 C15 C16 113.4(4) . .
C18 C16 C17 118.7(4) 2_766 .
C18 C16 C15 120.4(4) 2_766 .
C17 C16 C15 120.9(4) . .
C16 C17 C18 121.9(4) . .
C16 C17 H17 119.0 . .
C18 C17 H17 119.0 . .
C16 C18 C17 119.3(5) 2_766 .
C16 C18 H18 120.3 2_766 .
C17 C18 H18 120.3 . .
O4 C19 O3 125.8(5) . .
O4 C19 C20 118.7(5) . .
O3 C19 C20 115.5(4) . .
C22 C20 C21 116.4(4) 2_765 .
C22 C20 C19 124.3(4) 2_765 .
C21 C20 C19 119.0(4) . .
C22 C21 C20 118.3(5) . .
C22 C21 H21 120.9 . .
C20 C21 H21 120.9 . .
C20 C22 C21 124.3(5) 2_765 .
C20 C22 H22 117.8 2_765 .
C21 C22 H22 117.8 . .
N5 C23 C24 110.0(4) . .
N5 C23 H23 125.0 . .
C24 C23 H23 125.0 . .
C23 C24 N6 105.5(4) . .
C23 C24 H24 127.2 . .
N6 C24 H24 127.2 . .
N5 C25 N6 111.2(4) . .
N5 C25 H25 124.4 . .
N6 C25 H25 124.4 . .
C27 C26 N6 98(2) . .
C29 C26 N6 102(3) 2_665 .
N6 C26 C30 113.4(4) . 2_665
C27 C26 H26A 109.8 . .
C29 C26 H26A 98.7 2_665 .
N6 C26 H26A 112.3 . .
C27 C26 H26B 114.5 . .
C29 C26 H26B 120.7 2_665 .
N6 C26 H26B 112.2 . .
C30 C26 H26B 134.4 2_665 .
H26A C26 H26B 109.9 . .
C28 C27 C32 116(4) . .
C28 C27 C26 175(5) 2_665 .
C28 C27 C26 135(5) . .
C32 C27 C26 108(4) . .
C28 C27 C30 103(4) 2_665 2_665
C32 C27 C30 176(4) . 2_665
C29 C28 C27 146(7) 2_665 2_665
C29 C28 C29 134(3) 2_665 .
C27 C28 C27 136.8(19) 2_665 .
C29 C28 C27 124(6) . .
C28 C28 C30 137.1(16) 2_665 2_665
C27 C28 C30 152(3) 2_665 2_665
C29 C28 C30 164(3) . 2_665
C28 C28 C32 127.7(16) 2_665 2_665
C29 C28 C32 157(4) 2_665 2_665
C27 C28 C32 166(3) . 2_665
C30 C28 C32 95.1(7) 2_665 2_665
C28 C28 C31 175.5(17) 2_665 2_665
C29 C28 C31 109(4) 2_665 2_665
C27 C28 C31 105(3) 2_665 2_665
C29 C28 C31 117(3) . 2_665
C27 C28 C31 118(3) . 2_665
C28 C28 H28A 176.9 2_665 .
C29 C28 H28A 107.5 2_665 .
C27 C28 H28A 106.4 2_665 .
C29 C28 H28A 119.0 . .
C27 C28 H28A 116.8 . .
C27 C29 C28 84(10) 2_665 .
C28 C29 C30 119(5) . .
C28 C29 C26 155(6) 2_665 2_665
C28 C29 C26 158(6) . 2_665
C28 C29 C32 111(5) 2_665 2_665
C30 C29 C32 176(5) . 2_665
C31 C30 C29 119(3) . .
C31 C30 C27 123(2) . 2_665
C31 C30 C26 168.2(8) . 2_665
C31 C30 H30A 120.8 . .
C29 C30 H30A 120.3 . .
C28 C30 H30A 165.4 2_665 .
C27 C30 H30A 116.5 2_665 .
C30 C31 C32 121.5(8) . .
C30 C31 H31A 119.1 . .
C32 C31 H31A 119.4 . .
C28 C31 H31A 178.3 2_665 .
C31 C32 C27 120(2) . .
C31 C32 C29 116(2) . 2_665
C31 C32 H32A 120.6 . .
C27 C32 H32A 119.7 . .
C28 C32 H32A 169.7 2_665 .
C29 C32 H32A 123.5 2_665 .
O6 C33 O5 121.2(5) . .
O6 C33 C34 121.7(5) . .
O5 C33 C34 116.9(5) . .
C34 C33 Zn2 160.9(4) . .
C36 C34 C35 117.9(4) 2_676 .
C36 C34 C33 120.0(5) 2_676 .
C35 C34 C33 121.8(5) . .
C34 C35 C36 119.3(5) . .
C34 C35 H35 120.3 . .
C36 C35 H35 120.3 . .
C34 C36 C35 122.6(5) 2_676 .
C34 C36 H36 118.7 2_676 .
C35 C36 H36 118.7 . .
O8 C37 O7 122.5(5) . .
O8 C37 C38 120.5(4) . .
O7 C37 C38 117.0(5) . .
C39 C38 C40 115.8(5) . 2_775
C39 C38 C37 124.3(5) . .
C40 C38 C37 119.9(5) 2_775 .
C40 C39 C38 122.7(5) . .
C40 C39 H39 118.7 . .
C38 C39 H39 118.7 . .
C39 C40 C38 121.5(5) . 2_775
C39 C40 H40 119.3 . .
C38 C40 H40 119.3 2_775 .
C3 N1 C1 104.9(4) . .
C3 N1 Zn1 127.6(3) . .
C1 N1 Zn1 125.7(3) . .
C2 N2 C3 108.0(4) . .
C2 N2 C4 129.7(4) . .
C3 N2 C4 122.2(4) . .
C12 N3 C13 101.9(4) . .
C12 N3 C11 129.1(4) . .
C13 N3 C11 129.0(4) . .
C14 N4 C12 106.1(4) . .
C14 N4 Zn1 122.0(3) . 1_465
C12 N4 Zn1 131.7(4) . 1_465
C25 N5 C23 106.7(4) . .
C25 N5 Zn2 123.8(3) . .
C23 N5 Zn2 129.3(3) . .
C25 N6 C24 106.5(4) . .
C25 N6 C26 125.4(4) . .
C24 N6 C26 127.7(4) . .
C15 O1 Zn1 112.9(3) . .
C19 O3 Zn1 126.6(3) . .
C33 O5 Zn2 103.8(3) . .
C37 O7 Zn2 113.6(3) . .
H9D O9 H9B 109.5 . .
O3 Zn1 O1 110.26(16) . .
O3 Zn1 N4 121.51(16) . 1_645
O1 Zn1 N4 101.82(16) . 1_645
O3 Zn1 N1 102.80(15) . .
O1 Zn1 N1 120.28(14) . .
N4 Zn1 N1 101.07(18) 1_645 .
O7 Zn2 N5 119.06(15) . .
O7 Zn2 O5 125.05(14) . .
N5 Zn2 O5 106.76(15) . .
O7 Zn2 C33 107.19(17) . .
N5 Zn2 C33 105.01(18) . .

loop_
_geom_bond_atom_site_label_1
_geom_bond_atom_site_label_2
_geom_bond_distance
_geom_bond_site_symmetry_2
C1 N1 1.340(6) .
C1 C2 1.362(6) .
C1 H1 0.9300 .
C2 N2 1.288(6) .
C2 H2 0.9300 .
C3 N2 1.303(6) .
C3 N1 1.327(6) .
C3 H3 0.9300 .
C4 C5 1.460(7) .
C4 N2 1.508(5) .
C4 H4A 0.9700 .
C4 H4B 0.9700 .
C5 C10 1.333(7) .
C5 C6 1.419(7) .
C6 C7 1.331(7) .
C6 H6 0.9300 .
C7 C8 1.395(8) .
C7 H7 0.9300 .
C8 C9 1.367(7) .
C8 H8 0.9300 .
C9 C10 1.417(6) .
C9 C11 1.530(7) .
C10 H10 0.9300 .
C11 N3 1.463(5) .
C11 H11A 0.9700 .
C11 H11B 0.9700 .
C12 N3 1.314(6) .
C12 N4 1.314(7) .
C12 H12 0.9300 .
C13 C14 1.272(7) .
C13 N3 1.385(6) .
C13 H13 0.9300 .
C14 N4 1.306(6) .
C14 H14 0.9300 .
C15 O2 1.185(6) .
C15 O1 1.298(6) .
C15 C16 1.521(7) .
C16 C18 1.368(6) 2_766
C16 C17 1.377(6) .
C17 C18 1.384(7) .
C17 H17 0.9300 .
C18 C16 1.368(6) 2_766
C18 H18 0.9300 .
C19 O4 1.246(6) .
C19 O3 1.255(6) .
C19 C20 1.475(7) .
C20 C22 1.378(7) 2_765
C20 C21 1.398(7) .
C21 C22 1.393(7) .
C21 H21 0.9300 .
C22 C20 1.378(7) 2_765
C22 H22 0.9300 .
C23 N5 1.342(6) .
C23 C24 1.342(7) .
C23 H23 0.9300 .
C24 N6 1.384(6) .
C24 H24 0.9300 .
C25 N5 1.303(6) .
C25 N6 1.330(6) .
C25 H25 0.9300 .
C26 C27 1.48(6) .
C26 C29 1.53(7) 2_665
C26 N6 1.567(6) .
C26 H26A 0.9600 .
C26 H26B 0.9600 .
C27 C28 1.34(6) 2_665
C27 C28 1.39(6) .
C27 C32 1.46(7) .
C28 C27 1.34(6) 2_665
C28 C29 1.34(7) .
C28 H28A 0.9601 .
C29 C30 1.47(8) .
C30 C31 1.354(13) .
C30 H30A 0.9599 .
C31 C32 1.406(12) .
C31 H31A 0.9600 .
C32 H32A 0.9600 .
C33 O6 1.195(6) .
C33 O5 1.239(7) .
C33 C34 1.484(7) .
C33 Zn2 2.599(6) .
C34 C36 1.352(7) 2_676
C34 C35 1.378(6) .
C35 C36 1.394(7) .
C35 H35 0.9300 .
C36 C34 1.352(7) 2_676
C36 H36 0.9300 .
C37 O8 1.251(6) .
C37 O7 1.267(5) .
C37 C38 1.477(7) .
C38 C39 1.352(7) .
C38 C40 1.420(6) 2_775
C39 C40 1.331(7) .
C39 H39 0.9300 .
C40 C38 1.420(6) 2_775
C40 H40 0.9300 .
N1 Zn1 2.031(4) .
N4 Zn1 1.973(4) 1_465
N5 Zn2 1.988(4) .
O1 Zn1 1.942(3) .
O3 Zn1 1.925(3) .
O5 Zn2 2.008(3) .
O7 Zn2 1.938(3) .
O9 H9D 0.8499 .
O9 H9B 0.8500 .
Zn1 N4 1.973(4) 1_645
